data_4313596
loop_
_publ_author_name
'Reto Dorta'
'Linda J. W. Shimon'
'Haim Rozenberg'
'Yehoshoa Ben-David'
'David Milstein'

_publ_section_title
;
 A New Ligand System Based on a Bipyridine-Functionalized Calix[4]arene
 Backbone Leading to Mono- and Bimetallic Complexes
;
_journal_name_full 'Inorganic Chemistry'
_journal_page_first 3160
_journal_page_last 3167
_journal_paper_doi 10.1021/ic020643a
_journal_volume 42
_journal_year 2003
_chemical_formula_sum 'C77 H108 Br2 N4 Ni O13'
_chemical_formula_weight 1516.20
_chemical_name_systematic
;
  ?
;
_space_group_IT_number 2
_symmetry_cell_setting triclinic
_symmetry_space_group_name_Hall '-P 1'
_symmetry_space_group_name_H-M 'P -1'
_atom_sites_solution_hydrogens geom
_atom_sites_solution_primary direct
_atom_sites_solution_secondary difmap
_audit_creation_method SHELXL-97
_cell_angle_alpha 87.0709(13)
_cell_angle_beta 87.6042(16)
_cell_angle_gamma 74.6153(15)
_cell_formula_units_Z 2
_cell_length_a 11.8697(2)
_cell_length_b 15.3304(4)
_cell_length_c 22.4468(6)
_cell_measurement_temperature 120(2)
_cell_volume 3931.38(16)
_computing_structure_refinement 'SHELXL-97 (Sheldrick, 1997)'
_computing_structure_solution 'SHELXS-97 (Sheldrick, 1990)'
_diffrn_ambient_temperature 120(2)
_diffrn_measured_fraction_theta_full 0.917
_diffrn_measured_fraction_theta_max 0.917
_diffrn_radiation_monochromator graphite
_diffrn_radiation_source 'fine-focus sealed tube'
_diffrn_radiation_type MoK\a
_diffrn_radiation_wavelength 0.71070
_diffrn_reflns_av_R_equivalents 0.0000
_diffrn_reflns_av_sigmaI/netI 0.0372
_diffrn_reflns_limit_h_max 13
_diffrn_reflns_limit_h_min 0
_diffrn_reflns_limit_k_max 17
_diffrn_reflns_limit_k_min -16
_diffrn_reflns_limit_l_max 25
_diffrn_reflns_limit_l_min -25
_diffrn_reflns_number 10724
_diffrn_reflns_theta_full 23.53
_diffrn_reflns_theta_max 23.53
_diffrn_reflns_theta_min 2.58
_exptl_absorpt_coefficient_mu 1.324
_exptl_crystal_density_diffrn 1.281
_exptl_crystal_density_method 'not measured'
_exptl_crystal_F_000 1600
_refine_diff_density_max 0.786
_refine_diff_density_min -0.715
_refine_diff_density_rms 0.081
_refine_ls_extinction_method none
_refine_ls_goodness_of_fit_ref 1.074
_refine_ls_hydrogen_treatment mixed
_refine_ls_matrix_type full
_refine_ls_number_parameters 914
_refine_ls_number_reflns 10724
_refine_ls_number_restraints 0
_refine_ls_restrained_S_all 1.074
_refine_ls_R_factor_all 0.0623
_refine_ls_R_factor_gt 0.0560
_refine_ls_shift/su_max 0.112
_refine_ls_shift/su_mean 0.001
_refine_ls_structure_factor_coef Fsqd
_refine_ls_weighting_details 'calc w=1/[\s^2^(Fo^2^)+(0.0422P)^2^+16.5842P] where P=(Fo^2^+2Fc^2^)/3'
_refine_ls_weighting_scheme calc
_refine_ls_wR_factor_gt 0.1346
_refine_ls_wR_factor_ref 0.1396
_reflns_number_gt 9711
_reflns_number_total 10724
_reflns_threshold_expression >2sigma(I)
_cod_data_source_file ic020643a_3.cif
_cod_data_source_block m176
_cod_database_code 4313596

loop_
_symmetry_equiv_pos_as_xyz
'x, y, z'
'-x, -y, -z'

loop_
_atom_site_label
_atom_site_type_symbol
_atom_site_fract_x
_atom_site_fract_y
_atom_site_fract_z
_atom_site_U_iso_or_equiv
_atom_site_adp_type
_atom_site_occupancy
_atom_site_symmetry_multiplicity
_atom_site_calc_flag
_atom_site_refinement_flags
_atom_site_disorder_assembly
_atom_site_disorder_group
Ni1 Ni 0.53817(5) 0.78673(3) 0.41136(3) 0.02001(15) Uani 1 1 d . . .
Br2 Br 0.60468(4) 0.89788(3) 0.34183(2) 0.02781(14) Uani 1 1 d . . .
N10 N 0.6144(3) 0.8198(2) 0.48590(17) 0.0196(8) Uani 1 1 d . . .
C11 C 0.7249(4) 0.7860(3) 0.5028(2) 0.0210(10) Uani 1 1 d . . .
H11 H 0.7784 0.7505 0.4765 0.025 Uiso 1 1 calc R . .
C12 C 0.7629(4) 0.8016(3) 0.5578(2) 0.0229(10) Uani 1 1 d . . .
H12 H 0.8404 0.7771 0.5680 0.027 Uiso 1 1 calc R . .
C13 C 0.6837(4) 0.8542(3) 0.5973(2) 0.0206(10) Uani 1 1 d . . .
C14 C 0.5703(4) 0.8910(3) 0.5793(2) 0.0200(9) Uani 1 1 d . . .
H14 H 0.5160 0.9281 0.6044 0.024 Uiso 1 1 calc R . .
C15 C 0.5373(4) 0.8724(3) 0.5235(2) 0.0187(9) Uani 1 1 d . . .
C16 C 0.7157(4) 0.8701(3) 0.6587(2) 0.0222(10) Uani 1 1 d . . .
H16A H 0.7982 0.8674 0.6597 0.027 Uiso 1 1 calc R . .
H16B H 0.6708 0.9292 0.6713 0.027 Uiso 1 1 calc R . .
N20 N 0.4000(3) 0.8834(2) 0.44653(17) 0.0218(8) Uani 1 1 d . . .
C21 C 0.2946(4) 0.9173(3) 0.4232(2) 0.0245(10) Uani 1 1 d . . .
H21 H 0.2828 0.9027 0.3846 0.029 Uiso 1 1 calc R . .
C22 C 0.2027(4) 0.9731(3) 0.4542(2) 0.0263(11) Uani 1 1 d . . .
H22 H 0.1307 0.9950 0.4364 0.032 Uiso 1 1 calc R . .
C23 C 0.2171(4) 0.9965(3) 0.5114(2) 0.0242(10) Uani 1 1 d . . .
C24 C 0.3282(4) 0.9641(3) 0.5348(2) 0.0225(10) Uani 1 1 d . . .
H24 H 0.3426 0.9797 0.5727 0.027 Uiso 1 1 calc R . .
C25 C 0.4168(4) 0.9089(3) 0.5015(2) 0.0205(10) Uani 1 1 d . . .
C26 C 0.1186(4) 1.0523(3) 0.5486(2) 0.0324(12) Uani 1 1 d . . .
H26A H 0.0626 1.0917 0.5230 0.049 Uiso 1 1 calc R . .
H26B H 0.1488 1.0879 0.5747 0.049 Uiso 1 1 calc R . .
H26C H 0.0814 1.0131 0.5720 0.049 Uiso 1 1 calc R . .
N30 N 0.5022(3) 0.6829(2) 0.47116(17) 0.0219(8) Uani 1 1 d . . .
C31 C 0.4160(4) 0.6926(3) 0.5135(2) 0.0224(10) Uani 1 1 d . . .
H31 H 0.3497 0.7408 0.5093 0.027 Uiso 1 1 calc R . .
C32 C 0.4225(4) 0.6340(3) 0.5628(2) 0.0220(10) Uani 1 1 d . . .
H32 H 0.3613 0.6428 0.5910 0.026 Uiso 1 1 calc R . .
C33 C 0.5211(4) 0.5616(3) 0.5701(2) 0.0207(10) Uani 1 1 d . . .
C34 C 0.6084(4) 0.5500(3) 0.5261(2) 0.0200(10) Uani 1 1 d . . .
H34 H 0.6750 0.5019 0.5294 0.024 Uiso 1 1 calc R . .
C35 C 0.5961(4) 0.6109(3) 0.4769(2) 0.0190(9) Uani 1 1 d . . .
C36 C 0.5333(4) 0.4990(3) 0.6246(2) 0.0227(10) Uani 1 1 d . . .
H36A H 0.4608 0.4826 0.6337 0.027 Uiso 1 1 calc R . .
H36B H 0.5950 0.4442 0.6181 0.027 Uiso 1 1 calc R . .
N40 N 0.6743(3) 0.6754(2) 0.39043(17) 0.0222(8) Uani 1 1 d . . .
C41 C 0.7478(4) 0.6692(3) 0.3428(2) 0.0296(11) Uani 1 1 d . . .
H41 H 0.7425 0.7202 0.3177 0.035 Uiso 1 1 calc R . .
C42 C 0.8303(4) 0.5909(3) 0.3294(2) 0.0349(12) Uani 1 1 d . . .
H42 H 0.8781 0.5889 0.2953 0.042 Uiso 1 1 calc R . .
C43 C 0.8422(4) 0.5144(3) 0.3673(2) 0.0337(12) Uani 1 1 d . . .
C44 C 0.7670(4) 0.5213(3) 0.4173(2) 0.0293(11) Uani 1 1 d . . .
H44 H 0.7727 0.4719 0.4439 0.035 Uiso 1 1 calc R . .
C45 C 0.6844(4) 0.6017(3) 0.4272(2) 0.0216(10) Uani 1 1 d . . .
C46 C 0.9314(5) 0.4264(4) 0.3548(3) 0.0558(18) Uani 1 1 d . . .
H46A H 0.9295 0.4134 0.3136 0.084 Uiso 1 1 calc R . .
H46B H 0.9136 0.3784 0.3794 0.084 Uiso 1 1 calc R . .
H46C H 1.0078 0.4315 0.3636 0.084 Uiso 1 1 calc R . .
O50 O 0.6890(2) 0.79900(18) 0.69733(13) 0.0189(6) Uani 1 1 d . . .
C51 C 0.6856(4) 0.8160(3) 0.75766(19) 0.0187(9) Uani 1 1 d . . .
C52 C 0.5802(4) 0.8607(3) 0.7856(2) 0.0193(10) Uani 1 1 d . . .
C53 C 0.5812(4) 0.8773(3) 0.8458(2) 0.0199(9) Uani 1 1 d . . .
H53 H 0.5121 0.9093 0.8644 0.024 Uiso 1 1 calc R . .
C54 C 0.6816(4) 0.8478(3) 0.8799(2) 0.0200(9) Uani 1 1 d . . .
C55 C 0.7831(4) 0.7991(3) 0.8507(2) 0.0205(10) Uani 1 1 d . . .
H55 H 0.8506 0.7774 0.8724 0.025 Uiso 1 1 calc R . .
C56 C 0.7871(4) 0.7816(3) 0.7902(2) 0.0185(9) Uani 1 1 d . . .
C57 C 0.8968(4) 0.7214(3) 0.7620(2) 0.0198(9) Uani 1 1 d . . .
H57A H 0.9648 0.7349 0.7778 0.024 Uiso 1 1 calc R . .
H57B H 0.8973 0.7346 0.7192 0.024 Uiso 1 1 calc R . .
C58 C 0.6794(4) 0.8697(3) 0.9456(2) 0.0249(10) Uani 1 1 d . . .
C59 C 0.5591(4) 0.8750(4) 0.9751(2) 0.0348(12) Uani 1 1 d . . .
H59A H 0.5025 0.9261 0.9582 0.052 Uiso 1 1 calc R . .
H59B H 0.5626 0.8816 1.0172 0.052 Uiso 1 1 calc R . .
H59C H 0.5369 0.8206 0.9683 0.052 Uiso 1 1 calc R . .
C60 C 0.7075(5) 0.9612(3) 0.9498(3) 0.0396(13) Uani 1 1 d . . .
H60A H 0.7832 0.9579 0.9319 0.059 Uiso 1 1 calc R . .
H60B H 0.7070 0.9756 0.9909 0.059 Uiso 1 1 calc R . .
H60C H 0.6497 1.0075 0.9292 0.059 Uiso 1 1 calc R . .
C61 C 0.7699(5) 0.7970(4) 0.9808(2) 0.0408(13) Uani 1 1 d . . .
H61A H 0.7537 0.7393 0.9779 0.061 Uiso 1 1 calc R . .
H61B H 0.7656 0.8123 1.0219 0.061 Uiso 1 1 calc R . .
H61C H 0.8468 0.7941 0.9644 0.061 Uiso 1 1 calc R . .
O70 O 0.5615(2) 0.54731(18) 0.67312(13) 0.0190(6) Uani 1 1 d . . .
C71 C 0.5602(4) 0.5014(3) 0.72879(19) 0.0181(9) Uani 1 1 d . . .
C72 C 0.6641(4) 0.4444(3) 0.7505(2) 0.0194(9) Uani 1 1 d . . .
C73 C 0.6589(4) 0.4006(3) 0.8057(2) 0.0221(10) Uani 1 1 d . . .
H73 H 0.7269 0.3612 0.8202 0.026 Uiso 1 1 calc R . .
C74 C 0.5564(4) 0.4128(3) 0.8406(2) 0.0236(10) Uani 1 1 d . . .
C75 C 0.4564(4) 0.4727(3) 0.8176(2) 0.0229(10) Uani 1 1 d . . .
H75 H 0.3868 0.4824 0.8399 0.028 Uiso 1 1 calc R . .
C76 C 0.4566(4) 0.5182(3) 0.7627(2) 0.0206(10) Uani 1 1 d . . .
C77 C 0.3474(4) 0.5903(3) 0.7424(2) 0.0221(10) Uani 1 1 d . . .
H77A H 0.3506 0.5985 0.6993 0.027 Uiso 1 1 calc R . .
H77B H 0.2785 0.5697 0.7534 0.027 Uiso 1 1 calc R . .
C78 C 0.5583(4) 0.3634(3) 0.9017(2) 0.0270(10) Uani 1 1 d . . .
C79 C 0.4386(5) 0.3843(4) 0.9337(3) 0.0472(15) Uani 1 1 d . . .
H79A H 0.4450 0.3528 0.9719 0.071 Uiso 1 1 calc R . .
H79B H 0.3845 0.3651 0.9102 0.071 Uiso 1 1 calc R . .
H79C H 0.4110 0.4483 0.9389 0.071 Uiso 1 1 calc R . .
C80 C 0.6018(6) 0.2610(4) 0.8940(3) 0.0515(16) Uani 1 1 d . . .
H80A H 0.6794 0.2467 0.8766 0.077 Uiso 1 1 calc R . .
H80B H 0.5506 0.2423 0.8683 0.077 Uiso 1 1 calc R . .
H80C H 0.6025 0.2298 0.9322 0.077 Uiso 1 1 calc R . .
C81 C 0.6417(5) 0.3926(4) 0.9418(2) 0.0421(13) Uani 1 1 d . . .
H81A H 0.7184 0.3796 0.9233 0.063 Uiso 1 1 calc R . .
H81B H 0.6451 0.3602 0.9797 0.063 Uiso 1 1 calc R . .
H81C H 0.6140 0.4565 0.9476 0.063 Uiso 1 1 calc R . .
O90 O 0.7726(3) 0.61622(19) 0.69468(14) 0.0248(7) Uani 1 1 d . . .
C91 C 0.8429(3) 0.5762(3) 0.7407(2) 0.0200(9) Uani 1 1 d . . .
C92 C 0.9046(3) 0.6211(3) 0.7737(2) 0.0196(9) Uani 1 1 d . . .
C93 C 0.9754(4) 0.5727(3) 0.8191(2) 0.0224(10) Uani 1 1 d . . .
H93 H 1.0154 0.6031 0.8418 0.027 Uiso 1 1 calc R . .
C94 C 0.9884(4) 0.4805(3) 0.8315(2) 0.0222(10) Uani 1 1 d . . .
C95 C 0.9279(4) 0.4374(3) 0.7957(2) 0.0236(10) Uani 1 1 d . . .
H95 H 0.9377 0.3754 0.8018 0.028 Uiso 1 1 calc R . .
C96 C 0.8543(3) 0.4829(3) 0.7519(2) 0.0202(10) Uani 1 1 d . . .
C97 C 0.7817(4) 0.4350(3) 0.7179(2) 0.0215(10) Uani 1 1 d . . .
H97A H 0.8225 0.3715 0.7152 0.026 Uiso 1 1 calc R . .
H97B H 0.7697 0.4616 0.6778 0.026 Uiso 1 1 calc R . .
C98 C 1.0641(4) 0.4264(3) 0.8814(2) 0.0267(10) Uani 1 1 d . . .
C99 C 1.1189(4) 0.4860(3) 0.9178(2) 0.0330(12) Uani 1 1 d . . .
H99A H 1.1677 0.5133 0.8920 0.049 Uiso 1 1 calc R . .
H99B H 1.1652 0.4494 0.9486 0.049 Uiso 1 1 calc R . .
H99C H 1.0581 0.5326 0.9356 0.049 Uiso 1 1 calc R . .
C100 C 1.1615(4) 0.3512(3) 0.8549(3) 0.0390(13) Uani 1 1 d . . .
H10A H 1.1281 0.3140 0.8317 0.059 Uiso 1 1 calc R . .
H10B H 1.2053 0.3148 0.8865 0.059 Uiso 1 1 calc R . .
H10C H 1.2125 0.3773 0.8298 0.059 Uiso 1 1 calc R . .
C101 C 0.9867(5) 0.3849(4) 0.9249(3) 0.0396(13) Uani 1 1 d . . .
H10D H 0.9223 0.4321 0.9394 0.059 Uiso 1 1 calc R . .
H10E H 1.0321 0.3546 0.9579 0.059 Uiso 1 1 calc R . .
H10F H 0.9574 0.3423 0.9046 0.059 Uiso 1 1 calc R . .
O110 O 0.4741(3) 0.72494(19) 0.69839(14) 0.0244(7) Uani 1 1 d . . .
C111 C 0.4014(4) 0.7402(3) 0.7476(2) 0.0211(10) Uani 1 1 d . . .
C112 C 0.3373(3) 0.6805(3) 0.7704(2) 0.0205(10) Uani 1 1 d . . .
C113 C 0.2652(4) 0.7040(3) 0.8204(2) 0.0213(10) Uani 1 1 d . . .
H113 H 0.2244 0.6634 0.8359 0.026 Uiso 1 1 calc R . .
C114 C 0.2508(3) 0.7852(3) 0.8486(2) 0.0214(10) Uani 1 1 d . . .
C115 C 0.3149(3) 0.8437(3) 0.8240(2) 0.0211(10) Uani 1 1 d . . .
H115 H 0.3064 0.8990 0.8413 0.025 Uiso 1 1 calc R . .
C116 C 0.3902(3) 0.8228(3) 0.7750(2) 0.0182(9) Uani 1 1 d . . .
C117 C 0.4648(4) 0.8854(3) 0.7533(2) 0.0196(9) Uani 1 1 d . . .
H11A H 0.4231 0.9476 0.7607 0.023 Uiso 1 1 calc R . .
H11B H 0.4800 0.8803 0.7107 0.023 Uiso 1 1 calc R . .
C118 C 0.1701(4) 0.8122(3) 0.9034(2) 0.0270(11) Uani 1 1 d . . .
C119 C 0.1285(4) 0.7325(3) 0.9311(2) 0.0327(12) Uani 1 1 d . . .
H11A H 0.0805 0.7515 0.9660 0.049 Uiso 1 1 calc R . .
H11B H 0.1949 0.6840 0.9420 0.049 Uiso 1 1 calc R . .
H11C H 0.0839 0.7121 0.9027 0.049 Uiso 1 1 calc R . .
C120 C 0.2358(5) 0.8464(4) 0.9510(2) 0.0404(13) Uani 1 1 d . . .
H12A H 0.2562 0.9001 0.9357 0.061 Uiso 1 1 calc R . .
H12B H 0.3056 0.8005 0.9608 0.061 Uiso 1 1 calc R . .
H12C H 0.1866 0.8602 0.9861 0.061 Uiso 1 1 calc R . .
C121 C 0.0638(4) 0.8876(3) 0.8842(3) 0.0400(13) Uani 1 1 d . . .
H12D H 0.0889 0.9390 0.8685 0.060 Uiso 1 1 calc R . .
H12E H 0.0119 0.9048 0.9180 0.060 Uiso 1 1 calc R . .
H12F H 0.0239 0.8663 0.8540 0.060 Uiso 1 1 calc R . .
Br3A Br 0.90621(8) 0.20770(7) 0.43844(6) 0.0401(4) Uani 0.844(5) 1 d P A 1
Br3B Br 0.8829(5) 0.2523(9) 0.4693(5) 0.080(4) Uani 0.156(5) 1 d P A 2
O210 O 0.4349(3) 0.7529(2) 0.34764(15) 0.0343(8) Uani 1 1 d . . .
C211 C 0.4506(5) 0.7494(4) 0.2855(2) 0.0449(14) Uani 1 1 d . . .
H21A H 0.4958 0.7902 0.2716 0.067 Uiso 1 1 calc R . .
H21B H 0.3758 0.7667 0.2672 0.067 Uiso 1 1 calc R . .
H21C H 0.4910 0.6888 0.2751 0.067 Uiso 1 1 calc R . .
O220 O 0.7623(3) 0.2847(2) 0.6154(2) 0.0432(9) Uani 1 1 d . . .
H220 H 0.7749 0.3144 0.5857 0.065 Uiso 1 1 calc R . .
C221 C 0.8680(5) 0.2213(4) 0.6326(3) 0.0506(16) Uani 1 1 d . . .
H22A H 0.9251 0.2530 0.6406 0.076 Uiso 1 1 calc R . .
H22B H 0.8967 0.1807 0.6009 0.076 Uiso 1 1 calc R . .
H22C H 0.8535 0.1874 0.6679 0.076 Uiso 1 1 calc R . .
O230 O 0.1429(4) 0.9467(3) 0.2672(2) 0.0692(13) Uani 1 1 d . . .
H230 H 0.1024 0.9926 0.2823 0.104 Uiso 1 1 calc R . .
C231 C 0.2120(7) 0.9710(5) 0.2198(3) 0.067(2) Uani 1 1 d . . .
H23A H 0.2781 0.9859 0.2356 0.101 Uiso 1 1 calc R . .
H23B H 0.1662 1.0225 0.1976 0.101 Uiso 1 1 calc R . .
H23C H 0.2385 0.9212 0.1940 0.101 Uiso 1 1 calc R . .
O240 O 0.8516(3) 0.3678(3) 0.5256(2) 0.0572(11) Uani 1 1 d . . .
C241 C 0.9559(7) 0.3932(6) 0.5408(4) 0.087(3) Uani 1 1 d . A .
H24A H 1.0075 0.3434 0.5619 0.131 Uiso 1 1 calc R . .
H24B H 0.9344 0.4445 0.5657 0.131 Uiso 1 1 calc R . .
H24C H 0.9947 0.4086 0.5050 0.131 Uiso 1 1 calc R . .
O250 O -0.0069(4) 1.0894(4) 0.3229(2) 0.0723(14) Uani 1 1 d . . .
H250 H -0.0116 1.1222 0.3511 0.109 Uiso 1 1 calc R . .
C251 C -0.1169(7) 1.1105(6) 0.2942(4) 0.090(3) Uani 1 1 d . . .
H25A H -0.1720 1.0880 0.3188 0.135 Uiso 1 1 calc R . .
H25B H -0.1070 1.0826 0.2563 0.135 Uiso 1 1 calc R . .
H25C H -0.1454 1.1749 0.2882 0.135 Uiso 1 1 calc R . .
O260 O 0.6152(6) 0.6315(4) 0.8725(3) 0.102(2) Uani 1 1 d . . .
H260 H 0.6172 0.5862 0.8542 0.153 Uiso 1 1 calc R . .
C261 C 0.5113(4) 0.6556(3) 0.9065(2) 0.0286(11) Uani 1 1 d . . .
H26D H 0.5149 0.7016 0.9332 0.043 Uiso 1 1 calc R . .
H26E H 0.5005 0.6034 0.9290 0.043 Uiso 1 1 calc R . .
H26F H 0.4469 0.6784 0.8804 0.043 Uiso 1 1 calc R . .
O270 O -0.0024(4) 1.1578(4) 0.7692(2) 0.0818(16) Uani 1 1 d . . .
H270 H -0.0485 1.1340 0.7547 0.123 Uiso 1 1 calc R . .
C271 C 0.1032(7) 1.1409(8) 0.7333(4) 0.102(3) Uani 1 1 d . . .
H27A H 0.0842 1.1525 0.6920 0.153 Uiso 1 1 calc R . .
H27B H 0.1467 1.0789 0.7394 0.153 Uiso 1 1 calc R . .
H27C H 0.1494 1.1799 0.7444 0.153 Uiso 1 1 calc R . .
O280 O 0.0889(4) 1.1229(4) 0.8787(2) 0.0738(14) Uani 1 1 d . . .
H280 H 0.0571 1.1389 0.8467 0.111 Uiso 1 1 calc R . .
C281 C 0.0028(6) 1.1243(5) 0.9244(3) 0.067(2) Uani 1 1 d . . .
H28A H 0.0401 1.1039 0.9616 0.100 Uiso 1 1 calc R . .
H28B H -0.0444 1.0851 0.9149 0.100 Uiso 1 1 calc R . .
H28C H -0.0458 1.1850 0.9278 0.100 Uiso 1 1 calc R . .
O290 O 0.3293(4) 1.0519(3) 0.8782(2) 0.0620(12) Uani 1 1 d . . .
H290 H 0.2587 1.0678 0.8731 0.093 Uiso 1 1 calc R . .
C291 C 0.3840(6) 1.1121(4) 0.8450(3) 0.0555(16) Uani 1 1 d . . .
H29A H 0.3718 1.1672 0.8657 0.083 Uiso 1 1 calc R . .
H29B H 0.3506 1.1253 0.8062 0.083 Uiso 1 1 calc R . .
H29C H 0.4663 1.0842 0.8406 0.083 Uiso 1 1 calc R . .

loop_
_atom_site_aniso_label
_atom_site_aniso_U_11
_atom_site_aniso_U_22
_atom_site_aniso_U_33
_atom_site_aniso_U_23
_atom_site_aniso_U_13
_atom_site_aniso_U_12
Ni1 0.0212(3) 0.0174(3) 0.0227(3) -0.0014(2) -0.0017(2) -0.0069(2)
Br2 0.0375(3) 0.0203(2) 0.0274(3) -0.00021(19) 0.0020(2) -0.01142(19)
N10 0.0165(18) 0.0165(18) 0.026(2) -0.0011(15) -0.0009(15) -0.0042(14)
C11 0.018(2) 0.020(2) 0.026(3) -0.0039(19) 0.0026(19) -0.0060(18)
C12 0.019(2) 0.018(2) 0.032(3) 0.0003(19) -0.002(2) -0.0065(18)
C13 0.023(2) 0.015(2) 0.025(3) 0.0029(18) -0.0021(19) -0.0098(18)
C14 0.020(2) 0.015(2) 0.026(3) -0.0007(18) 0.0026(19) -0.0067(17)
C15 0.020(2) 0.014(2) 0.023(3) 0.0011(18) -0.0014(19) -0.0066(17)
C16 0.024(2) 0.021(2) 0.024(3) 0.0000(19) -0.0021(19) -0.0110(18)
N20 0.0181(19) 0.0169(18) 0.033(2) -0.0001(16) -0.0055(16) -0.0076(15)
C21 0.026(2) 0.019(2) 0.032(3) 0.0052(19) -0.011(2) -0.0114(19)
C22 0.017(2) 0.019(2) 0.044(3) 0.003(2) -0.007(2) -0.0057(18)
C23 0.021(2) 0.016(2) 0.036(3) 0.004(2) 0.000(2) -0.0051(18)
C24 0.022(2) 0.019(2) 0.028(3) 0.0000(19) -0.0019(19) -0.0083(18)
C25 0.021(2) 0.013(2) 0.028(3) 0.0003(18) 0.0000(19) -0.0064(17)
C26 0.019(2) 0.030(3) 0.046(3) 0.001(2) 0.001(2) -0.003(2)
N30 0.023(2) 0.0180(19) 0.024(2) -0.0050(15) 0.0003(16) -0.0050(15)
C31 0.018(2) 0.019(2) 0.031(3) -0.005(2) 0.001(2) -0.0076(18)
C32 0.020(2) 0.019(2) 0.029(3) -0.0042(19) 0.0022(19) -0.0088(18)
C33 0.025(2) 0.015(2) 0.027(3) -0.0052(18) -0.0006(19) -0.0133(18)
C34 0.020(2) 0.015(2) 0.026(3) -0.0063(18) -0.0022(19) -0.0062(17)
C35 0.019(2) 0.020(2) 0.021(2) -0.0045(18) -0.0003(18) -0.0098(18)
C36 0.024(2) 0.020(2) 0.026(3) -0.0044(19) -0.0016(19) -0.0094(18)
N40 0.025(2) 0.0193(19) 0.023(2) -0.0008(16) -0.0016(17) -0.0064(15)
C41 0.035(3) 0.027(3) 0.026(3) 0.000(2) 0.006(2) -0.009(2)
C42 0.035(3) 0.030(3) 0.037(3) -0.002(2) 0.014(2) -0.005(2)
C43 0.032(3) 0.029(3) 0.035(3) -0.004(2) 0.010(2) 0.000(2)
C44 0.030(3) 0.021(2) 0.036(3) 0.003(2) 0.004(2) -0.007(2)
C45 0.021(2) 0.021(2) 0.024(3) -0.0041(19) 0.0013(19) -0.0058(18)
C46 0.058(4) 0.034(3) 0.062(4) 0.004(3) 0.034(3) 0.005(3)
O50 0.0227(15) 0.0159(15) 0.0193(18) -0.0009(12) -0.0015(12) -0.0070(12)
C51 0.024(2) 0.013(2) 0.021(3) -0.0005(17) -0.0015(18) -0.0082(17)
C52 0.017(2) 0.011(2) 0.031(3) 0.0031(18) -0.0031(19) -0.0050(16)
C53 0.018(2) 0.018(2) 0.022(3) -0.0016(18) 0.0007(18) -0.0033(17)
C54 0.022(2) 0.015(2) 0.023(3) -0.0018(18) -0.0023(19) -0.0065(17)
C55 0.021(2) 0.016(2) 0.026(3) 0.0002(18) -0.0059(19) -0.0046(17)
C56 0.017(2) 0.013(2) 0.027(3) -0.0011(18) -0.0005(18) -0.0071(17)
C57 0.017(2) 0.015(2) 0.028(3) -0.0021(18) -0.0018(18) -0.0045(17)
C58 0.023(2) 0.026(2) 0.025(3) -0.006(2) -0.0035(19) -0.0040(19)
C59 0.034(3) 0.049(3) 0.023(3) -0.006(2) 0.004(2) -0.015(2)
C60 0.043(3) 0.039(3) 0.042(3) -0.018(2) 0.002(3) -0.018(2)
C61 0.039(3) 0.045(3) 0.029(3) -0.005(2) -0.008(2) 0.008(2)
O70 0.0220(15) 0.0161(14) 0.0210(17) -0.0012(12) -0.0037(12) -0.0079(12)
C71 0.022(2) 0.015(2) 0.021(2) -0.0030(17) -0.0023(18) -0.0103(17)
C72 0.021(2) 0.014(2) 0.025(3) -0.0058(18) -0.0006(18) -0.0074(17)
C73 0.021(2) 0.019(2) 0.029(3) -0.0015(19) -0.0046(19) -0.0087(18)
C74 0.025(2) 0.023(2) 0.027(3) -0.0001(19) -0.004(2) -0.0140(19)
C75 0.021(2) 0.023(2) 0.029(3) -0.005(2) 0.0010(19) -0.0127(19)
C76 0.020(2) 0.014(2) 0.030(3) -0.0030(19) -0.0057(19) -0.0078(17)
C77 0.021(2) 0.021(2) 0.026(3) -0.0020(19) -0.0021(19) -0.0080(18)
C78 0.024(2) 0.032(3) 0.029(3) 0.006(2) -0.008(2) -0.015(2)
C79 0.036(3) 0.071(4) 0.035(3) 0.019(3) -0.003(2) -0.017(3)
C80 0.081(4) 0.037(3) 0.040(4) 0.014(3) -0.003(3) -0.024(3)
C81 0.043(3) 0.056(4) 0.032(3) 0.010(3) -0.007(2) -0.022(3)
O90 0.0237(16) 0.0191(15) 0.0316(19) -0.0015(13) -0.0077(14) -0.0045(13)
C91 0.014(2) 0.020(2) 0.026(3) -0.0038(19) 0.0026(18) -0.0036(17)
C92 0.012(2) 0.018(2) 0.029(3) -0.0049(19) 0.0034(18) -0.0056(17)
C93 0.015(2) 0.024(2) 0.029(3) -0.0046(19) 0.0007(19) -0.0057(18)
C94 0.016(2) 0.017(2) 0.032(3) 0.0003(19) 0.0001(19) -0.0023(17)
C95 0.020(2) 0.017(2) 0.033(3) 0.0003(19) 0.002(2) -0.0045(18)
C96 0.015(2) 0.017(2) 0.028(3) -0.0054(19) 0.0037(19) -0.0051(17)
C97 0.020(2) 0.016(2) 0.028(3) -0.0042(18) -0.0020(19) -0.0035(17)
C98 0.024(2) 0.024(2) 0.031(3) 0.003(2) -0.006(2) -0.0038(19)
C99 0.034(3) 0.028(3) 0.037(3) 0.004(2) -0.010(2) -0.007(2)
C100 0.032(3) 0.028(3) 0.052(4) -0.001(2) -0.013(2) 0.003(2)
C101 0.037(3) 0.042(3) 0.042(3) 0.017(3) -0.011(2) -0.016(2)
O110 0.0248(16) 0.0212(16) 0.0293(19) -0.0046(13) 0.0064(14) -0.0099(13)
C111 0.018(2) 0.020(2) 0.025(3) -0.0004(18) -0.0049(19) -0.0045(18)
C112 0.014(2) 0.020(2) 0.027(3) -0.0029(19) -0.0065(19) -0.0038(17)
C113 0.018(2) 0.018(2) 0.029(3) 0.0027(19) -0.0035(19) -0.0072(17)
C114 0.013(2) 0.023(2) 0.028(3) -0.0001(19) -0.0044(18) -0.0057(17)
C115 0.017(2) 0.019(2) 0.028(3) -0.0034(19) -0.0060(19) -0.0025(17)
C116 0.013(2) 0.017(2) 0.026(3) 0.0018(18) -0.0064(18) -0.0046(16)
C117 0.018(2) 0.015(2) 0.025(3) 0.0017(18) -0.0025(18) -0.0039(17)
C118 0.022(2) 0.025(2) 0.035(3) -0.004(2) 0.003(2) -0.0102(19)
C119 0.035(3) 0.033(3) 0.032(3) -0.006(2) 0.010(2) -0.014(2)
C120 0.046(3) 0.048(3) 0.036(3) -0.014(3) 0.009(3) -0.027(3)
C121 0.029(3) 0.031(3) 0.054(4) -0.002(2) 0.012(2) -0.001(2)
Br3A 0.0270(4) 0.0340(5) 0.0586(7) 0.0020(4) -0.0036(4) -0.0070(3)
Br3B 0.032(2) 0.107(8) 0.091(7) 0.041(6) -0.004(3) -0.012(3)
O210 0.040(2) 0.042(2) 0.026(2) -0.0069(15) -0.0021(15) -0.0184(16)
C211 0.061(4) 0.048(3) 0.034(3) 0.000(3) -0.009(3) -0.028(3)
O220 0.0301(19) 0.034(2) 0.066(3) -0.0031(18) -0.0022(18) -0.0092(16)
C221 0.038(3) 0.038(3) 0.075(5) -0.002(3) -0.009(3) -0.009(3)
O230 0.069(3) 0.055(3) 0.085(4) 0.013(3) 0.008(3) -0.024(2)
C231 0.082(5) 0.048(4) 0.076(5) 0.002(3) 0.011(4) -0.027(4)
O240 0.043(2) 0.052(3) 0.074(3) 0.011(2) -0.005(2) -0.0102(19)
C241 0.071(5) 0.084(6) 0.115(8) 0.009(5) -0.008(5) -0.036(4)
O250 0.039(2) 0.099(4) 0.072(4) 0.004(3) -0.012(2) -0.005(2)
C251 0.058(5) 0.115(7) 0.085(6) 0.019(5) -0.028(4) -0.004(5)
O260 0.122(5) 0.072(4) 0.120(6) -0.011(4) -0.009(4) -0.037(4)
C261 0.019(2) 0.046(3) 0.015(3) -0.001(2) -0.0005(19) 0.002(2)
O270 0.064(3) 0.127(5) 0.070(4) 0.002(3) -0.002(3) -0.052(3)
C271 0.066(5) 0.188(11) 0.070(6) 0.005(6) 0.008(4) -0.070(6)
O280 0.061(3) 0.102(4) 0.064(3) 0.000(3) 0.009(2) -0.032(3)
C281 0.073(5) 0.066(4) 0.066(5) -0.017(4) 0.024(4) -0.028(4)
O290 0.061(3) 0.048(3) 0.076(3) -0.001(2) 0.001(3) -0.013(2)
C291 0.057(4) 0.039(3) 0.069(5) -0.008(3) 0.006(3) -0.010(3)

loop_
_atom_type_symbol
_atom_type_description
_atom_type_scat_dispersion_real
_atom_type_scat_dispersion_imag
_atom_type_scat_source
C C 0.0033 0.0016 'International Tables Vol C Tables 4.2.6.8 and 6.1.1.4'
H H 0.0000 0.0000 'International Tables Vol C Tables 4.2.6.8 and 6.1.1.4'
N N 0.0061 0.0033 'International Tables Vol C Tables 4.2.6.8 and 6.1.1.4'
O O 0.0106 0.0060 'International Tables Vol C Tables 4.2.6.8 and 6.1.1.4'
Br Br -0.2901 2.4595 'International Tables Vol C Tables 4.2.6.8 and 6.1.1.4'
Ni Ni 0.3393 1.1124 'International Tables Vol C Tables 4.2.6.8 and 6.1.1.4'

loop_
_geom_angle_atom_site_label_1
_geom_angle_atom_site_label_2
_geom_angle_atom_site_label_3
_geom_angle
_geom_angle_site_symmetry_1
_geom_angle_site_symmetry_3
_geom_angle_publ_flag
N20 Ni1 N40 169.31(15) . . ?
N20 Ni1 N10 79.44(14) . . ?
N40 Ni1 N10 95.89(14) . . ?
N20 Ni1 O210 92.86(14) . . ?
N40 Ni1 O210 90.35(14) . . ?
N10 Ni1 O210 169.09(14) . . ?
N20 Ni1 N30 91.85(14) . . ?
N40 Ni1 N30 77.98(14) . . ?
N10 Ni1 N30 83.16(14) . . ?
O210 Ni1 N30 89.44(14) . . ?
N20 Ni1 Br2 93.88(10) . . ?
N40 Ni1 Br2 96.09(10) . . ?
N10 Ni1 Br2 94.58(10) . . ?
O210 Ni1 Br2 93.63(10) . . ?
N30 Ni1 Br2 173.35(10) . . ?
C11 N10 C15 118.7(4) . . ?
C11 N10 Ni1 127.2(3) . . ?
C15 N10 Ni1 113.6(3) . . ?
N10 C11 C12 122.8(4) . . ?
N10 C11 H11 118.6 . . ?
C12 C11 H11 118.6 . . ?
C11 C12 C13 119.0(4) . . ?
C11 C12 H12 120.5 . . ?
C13 C12 H12 120.5 . . ?
C14 C13 C12 118.2(4) . . ?
C14 C13 C16 119.3(4) . . ?
C12 C13 C16 122.4(4) . . ?
C13 C14 C15 120.0(4) . . ?
C13 C14 H14 120.0 . . ?
C15 C14 H14 120.0 . . ?
N10 C15 C14 121.3(4) . . ?
N10 C15 C25 115.9(4) . . ?
C14 C15 C25 122.9(4) . . ?
O50 C16 C13 106.3(3) . . ?
O50 C16 H16A 110.5 . . ?
C13 C16 H16A 110.5 . . ?
O50 C16 H16B 110.5 . . ?
C13 C16 H16B 110.5 . . ?
H16A C16 H16B 108.7 . . ?
C21 N20 C25 117.7(4) . . ?
C21 N20 Ni1 127.2(3) . . ?
C25 N20 Ni1 114.8(3) . . ?
N20 C21 C22 122.5(4) . . ?
N20 C21 H21 118.7 . . ?
C22 C21 H21 118.7 . . ?
C21 C22 C23 120.4(4) . . ?
C21 C22 H22 119.8 . . ?
C23 C22 H22 119.8 . . ?
C22 C23 C24 117.1(4) . . ?
C22 C23 C26 122.7(4) . . ?
C24 C23 C26 120.2(4) . . ?
C25 C24 C23 119.8(4) . . ?
C25 C24 H24 120.1 . . ?
C23 C24 H24 120.1 . . ?
N20 C25 C24 122.4(4) . . ?
N20 C25 C15 114.9(4) . . ?
C24 C25 C15 122.7(4) . . ?
C23 C26 H26A 109.5 . . ?
C23 C26 H26B 109.5 . . ?
H26A C26 H26B 109.5 . . ?
C23 C26 H26C 109.5 . . ?
H26A C26 H26C 109.5 . . ?
H26B C26 H26C 109.5 . . ?
C35 N30 C31 118.0(4) . . ?
C35 N30 Ni1 111.9(3) . . ?
C31 N30 Ni1 127.0(3) . . ?
N30 C31 C32 122.6(4) . . ?
N30 C31 H31 118.7 . . ?
C32 C31 H31 118.7 . . ?
C31 C32 C33 119.7(4) . . ?
C31 C32 H32 120.2 . . ?
C33 C32 H32 120.2 . . ?
C34 C33 C32 117.9(4) . . ?
C34 C33 C36 121.1(4) . . ?
C32 C33 C36 121.0(4) . . ?
C33 C34 C35 119.8(4) . . ?
C33 C34 H34 120.1 . . ?
C35 C34 H34 120.1 . . ?
N30 C35 C34 122.0(4) . . ?
N30 C35 C45 115.1(4) . . ?
C34 C35 C45 122.9(4) . . ?
O70 C36 C33 106.9(3) . . ?
O70 C36 H36A 110.3 . . ?
C33 C36 H36A 110.3 . . ?
O70 C36 H36B 110.3 . . ?
C33 C36 H36B 110.3 . . ?
H36A C36 H36B 108.6 . . ?
C41 N40 C45 118.1(4) . . ?
C41 N40 Ni1 126.2(3) . . ?
C45 N40 Ni1 115.5(3) . . ?
N40 C41 C42 122.9(4) . . ?
N40 C41 H41 118.5 . . ?
C42 C41 H41 118.5 . . ?
C41 C42 C43 119.5(5) . . ?
C41 C42 H42 120.2 . . ?
C43 C42 H42 120.2 . . ?
C42 C43 C44 117.5(4) . . ?
C42 C43 C46 121.9(5) . . ?
C44 C43 C46 120.7(5) . . ?
C45 C44 C43 119.8(4) . . ?
C45 C44 H44 120.1 . . ?
C43 C44 H44 120.1 . . ?
N40 C45 C44 122.1(4) . . ?
N40 C45 C35 115.6(4) . . ?
C44 C45 C35 122.2(4) . . ?
C43 C46 H46A 109.5 . . ?
C43 C46 H46B 109.5 . . ?
H46A C46 H46B 109.5 . . ?
C43 C46 H46C 109.5 . . ?
H46A C46 H46C 109.5 . . ?
H46B C46 H46C 109.5 . . ?
C51 O50 C16 113.7(3) . . ?
O50 C51 C52 119.9(4) . . ?
O50 C51 C56 118.6(4) . . ?
C52 C51 C56 121.3(4) . . ?
C53 C52 C51 118.0(4) . . ?
C53 C52 C117 119.7(4) . . ?
C51 C52 C117 122.2(4) . . ?
C52 C53 C54 122.9(4) . . ?
C52 C53 H53 118.6 . . ?
C54 C53 H53 118.6 . . ?
C55 C54 C53 116.8(4) . . ?
C55 C54 C58 122.1(4) . . ?
C53 C54 C58 121.1(4) . . ?
C56 C55 C54 122.5(4) . . ?
C56 C55 H55 118.7 . . ?
C54 C55 H55 118.7 . . ?
C55 C56 C51 118.3(4) . . ?
C55 C56 C57 120.2(4) . . ?
C51 C56 C57 121.4(4) . . ?
C56 C57 C92 112.0(3) . . ?
C56 C57 H57A 109.2 . . ?
C92 C57 H57A 109.2 . . ?
C56 C57 H57B 109.2 . . ?
C92 C57 H57B 109.2 . . ?
H57A C57 H57B 107.9 . . ?
C54 C58 C59 111.1(4) . . ?
C54 C58 C60 108.6(4) . . ?
C59 C58 C60 109.2(4) . . ?
C54 C58 C61 111.5(4) . . ?
C59 C58 C61 107.5(4) . . ?
C60 C58 C61 108.9(4) . . ?
C58 C59 H59A 109.5 . . ?
C58 C59 H59B 109.5 . . ?
H59A C59 H59B 109.5 . . ?
C58 C59 H59C 109.5 . . ?
H59A C59 H59C 109.5 . . ?
H59B C59 H59C 109.5 . . ?
C58 C60 H60A 109.5 . . ?
C58 C60 H60B 109.5 . . ?
H60A C60 H60B 109.5 . . ?
C58 C60 H60C 109.5 . . ?
H60A C60 H60C 109.5 . . ?
H60B C60 H60C 109.5 . . ?
C58 C61 H61A 109.5 . . ?
C58 C61 H61B 109.5 . . ?
H61A C61 H61B 109.5 . . ?
C58 C61 H61C 109.5 . . ?
H61A C61 H61C 109.5 . . ?
H61B C61 H61C 109.5 . . ?
C71 O70 C36 113.0(3) . . ?
C76 C71 C72 121.5(4) . . ?
C76 C71 O70 118.9(4) . . ?
C72 C71 O70 119.5(4) . . ?
C73 C72 C71 117.6(4) . . ?
C73 C72 C97 119.9(4) . . ?
C71 C72 C97 122.4(4) . . ?
C72 C73 C74 123.1(4) . . ?
C72 C73 H73 118.5 . . ?
C74 C73 H73 118.5 . . ?
C73 C74 C75 116.7(4) . . ?
C73 C74 C78 119.9(4) . . ?
C75 C74 C78 123.3(4) . . ?
C76 C75 C74 122.6(4) . . ?
C76 C75 H75 118.7 . . ?
C74 C75 H75 118.7 . . ?
C75 C76 C71 118.4(4) . . ?
C75 C76 C77 120.3(4) . . ?
C71 C76 C77 121.2(4) . . ?
C112 C77 C76 111.6(4) . . ?
C112 C77 H77A 109.3 . . ?
C76 C77 H77A 109.3 . . ?
C112 C77 H77B 109.3 . . ?
C76 C77 H77B 109.3 . . ?
H77A C77 H77B 108.0 . . ?
C79 C78 C74 112.9(4) . . ?
C79 C78 C81 107.3(4) . . ?
C74 C78 C81 109.3(4) . . ?
C79 C78 C80 109.0(4) . . ?
C74 C78 C80 109.3(4) . . ?
C81 C78 C80 109.0(4) . . ?
C78 C79 H79A 109.5 . . ?
C78 C79 H79B 109.5 . . ?
H79A C79 H79B 109.5 . . ?
C78 C79 H79C 109.5 . . ?
H79A C79 H79C 109.5 . . ?
H79B C79 H79C 109.5 . . ?
C78 C80 H80A 109.5 . . ?
C78 C80 H80B 109.5 . . ?
H80A C80 H80B 109.5 . . ?
C78 C80 H80C 109.5 . . ?
H80A C80 H80C 109.5 . . ?
H80B C80 H80C 109.5 . . ?
C78 C81 H81A 109.5 . . ?
C78 C81 H81B 109.5 . . ?
H81A C81 H81B 109.5 . . ?
C78 C81 H81C 109.5 . . ?
H81A C81 H81C 109.5 . . ?
H81B C81 H81C 109.5 . . ?
O90 C91 C92 123.8(4) . . ?
O90 C91 C96 115.8(4) . . ?
C92 C91 C96 120.3(4) . . ?
C91 C92 C93 118.7(4) . . ?
C91 C92 C57 121.8(4) . . ?
C93 C92 C57 119.5(4) . . ?
C94 C93 C92 122.5(4) . . ?
C94 C93 H93 118.7 . . ?
C92 C93 H93 118.7 . . ?
C93 C94 C95 116.7(4) . . ?
C93 C94 C98 123.4(4) . . ?
C95 C94 C98 119.9(4) . . ?
C96 C95 C94 122.8(4) . . ?
C96 C95 H95 118.6 . . ?
C94 C95 H95 118.6 . . ?
C95 C96 C91 118.9(4) . . ?
C95 C96 C97 120.9(4) . . ?
C91 C96 C97 120.1(4) . . ?
C96 C97 C72 109.3(4) . . ?
C96 C97 H97A 109.8 . . ?
C72 C97 H97A 109.8 . . ?
C96 C97 H97B 109.8 . . ?
C72 C97 H97B 109.8 . . ?
H97A C97 H97B 108.3 . . ?
C100 C98 C94 109.7(4) . . ?
C100 C98 C99 108.9(4) . . ?
C94 C98 C99 112.4(4) . . ?
C100 C98 C101 109.7(4) . . ?
C94 C98 C101 108.8(4) . . ?
C99 C98 C101 107.2(4) . . ?
C98 C99 H99A 109.5 . . ?
C98 C99 H99B 109.5 . . ?
H99A C99 H99B 109.5 . . ?
C98 C99 H99C 109.5 . . ?
H99A C99 H99C 109.5 . . ?
H99B C99 H99C 109.5 . . ?
C98 C100 H10A 109.5 . . ?
C98 C100 H10B 109.5 . . ?
H10A C100 H10B 109.5 . . ?
C98 C100 H10C 109.5 . . ?
H10A C100 H10C 109.5 . . ?
H10B C100 H10C 109.5 . . ?
C98 C101 H10D 109.5 . . ?
C98 C101 H10E 109.5 . . ?
H10D C101 H10E 109.5 . . ?
C98 C101 H10F 109.5 . . ?
H10D C101 H10F 109.5 . . ?
H10E C101 H10F 109.5 . . ?
O110 C111 C112 124.1(4) . . ?
O110 C111 C116 116.0(4) . . ?
C112 C111 C116 119.8(4) . . ?
C113 C112 C111 118.8(4) . . ?
C113 C112 C77 119.6(4) . . ?
C111 C112 C77 121.6(4) . . ?
C112 C113 C114 123.3(4) . . ?
C112 C113 H113 118.4 . . ?
C114 C113 H113 118.4 . . ?
C113 C114 C115 116.3(4) . . ?
C113 C114 C118 123.6(4) . . ?
C115 C114 C118 120.1(4) . . ?
C116 C115 C114 122.9(4) . . ?
C116 C115 H115 118.6 . . ?
C114 C115 H115 118.6 . . ?
C115 C116 C111 118.9(4) . . ?
C115 C116 C117 120.5(4) . . ?
C111 C116 C117 120.5(4) . . ?
C116 C117 C52 110.3(3) . . ?
C116 C117 H11A 109.6 . . ?
C52 C117 H11A 109.6 . . ?
C116 C117 H11B 109.6 . . ?
C52 C117 H11B 109.6 . . ?
H11A C117 H11B 108.1 . . ?
C121 C118 C114 108.5(4) . . ?
C121 C118 C119 108.9(4) . . ?
C114 C118 C119 111.9(4) . . ?
C121 C118 C120 109.7(4) . . ?
C114 C118 C120 109.6(4) . . ?
C119 C118 C120 108.2(4) . . ?
C118 C119 H11A 109.5 . . ?
C118 C119 H11B 109.5 . . ?
H11A C119 H11B 109.5 . . ?
C118 C119 H11C 109.5 . . ?
H11A C119 H11C 109.5 . . ?
H11B C119 H11C 109.5 . . ?
C118 C120 H12A 109.5 . . ?
C118 C120 H12B 109.5 . . ?
H12A C120 H12B 109.5 . . ?
C118 C120 H12C 109.5 . . ?
H12A C120 H12C 109.5 . . ?
H12B C120 H12C 109.5 . . ?
C118 C121 H12D 109.5 . . ?
C118 C121 H12E 109.5 . . ?
H12D C121 H12E 109.5 . . ?
C118 C121 H12F 109.5 . . ?
H12D C121 H12F 109.5 . . ?
H12E C121 H12F 109.5 . . ?
C211 O210 Ni1 130.1(3) . . ?
O210 C211 H21A 109.5 . . ?
O210 C211 H21B 109.5 . . ?
H21A C211 H21B 109.5 . . ?
O210 C211 H21C 109.5 . . ?
H21A C211 H21C 109.5 . . ?
H21B C211 H21C 109.5 . . ?
C221 O220 H220 109.5 . . ?
O220 C221 H22A 109.5 . . ?
O220 C221 H22B 109.5 . . ?
H22A C221 H22B 109.5 . . ?
O220 C221 H22C 109.5 . . ?
H22A C221 H22C 109.5 . . ?
H22B C221 H22C 109.5 . . ?
C231 O230 H230 109.5 . . ?
O230 C231 H23A 109.5 . . ?
O230 C231 H23B 109.5 . . ?
H23A C231 H23B 109.5 . . ?
O230 C231 H23C 109.5 . . ?
H23A C231 H23C 109.5 . . ?
H23B C231 H23C 109.5 . . ?
C241 O240 Br3B 114.8(5) . . ?
O240 C241 H24A 109.5 . . ?
O240 C241 H24B 109.5 . . ?
H24A C241 H24B 109.5 . . ?
O240 C241 H24C 109.5 . . ?
H24A C241 H24C 109.5 . . ?
H24B C241 H24C 109.5 . . ?
C251 O250 H250 109.5 . . ?
O250 C251 H25A 109.5 . . ?
O250 C251 H25B 109.5 . . ?
H25A C251 H25B 109.5 . . ?
O250 C251 H25C 109.5 . . ?
H25A C251 H25C 109.5 . . ?
H25B C251 H25C 109.5 . . ?
C261 O260 H260 109.5 . . ?
O260 C261 H26D 109.5 . . ?
O260 C261 H26E 109.5 . . ?
H26D C261 H26E 109.5 . . ?
O260 C261 H26F 109.5 . . ?
H26D C261 H26F 109.5 . . ?
H26E C261 H26F 109.5 . . ?
C271 O270 H270 109.5 . . ?
O270 C271 H27A 109.5 . . ?
O270 C271 H27B 109.5 . . ?
H27A C271 H27B 109.5 . . ?
O270 C271 H27C 109.5 . . ?
H27A C271 H27C 109.5 . . ?
H27B C271 H27C 109.5 . . ?
C281 O280 H280 109.5 . . ?
O280 C281 H28A 109.5 . . ?
O280 C281 H28B 109.5 . . ?
H28A C281 H28B 109.5 . . ?
O280 C281 H28C 109.5 . . ?
H28A C281 H28C 109.5 . . ?
H28B C281 H28C 109.5 . . ?
C291 O290 H290 109.5 . . ?
O290 C291 H29A 109.5 . . ?
O290 C291 H29B 109.5 . . ?
H29A C291 H29B 109.5 . . ?
O290 C291 H29C 109.5 . . ?
H29A C291 H29C 109.5 . . ?
H29B C291 H29C 109.5 . . ?

loop_
_geom_bond_atom_site_label_1
_geom_bond_atom_site_label_2
_geom_bond_distance
_geom_bond_site_symmetry_2
_geom_bond_publ_flag
Ni1 N20 2.057(4) . ?
Ni1 N40 2.074(4) . ?
Ni1 N10 2.081(4) . ?
Ni1 O210 2.092(3) . ?
Ni1 N30 2.148(4) . ?
Ni1 Br2 2.5103(7) . ?
N10 C11 1.339(6) . ?
N10 C15 1.347(6) . ?
C11 C12 1.384(7) . ?
C11 H11 0.9300 . ?
C12 C13 1.388(6) . ?
C12 H12 0.9300 . ?
C13 C14 1.383(6) . ?
C13 C16 1.492(6) . ?
C14 C15 1.392(6) . ?
C14 H14 0.9300 . ?
C15 C25 1.486(6) . ?
C16 O50 1.452(5) . ?
C16 H16A 0.9700 . ?
C16 H16B 0.9700 . ?
N20 C21 1.339(6) . ?
N20 C25 1.352(6) . ?
C21 C22 1.381(7) . ?
C21 H21 0.9300 . ?
C22 C23 1.381(7) . ?
C22 H22 0.9300 . ?
C23 C24 1.394(6) . ?
C23 C26 1.503(6) . ?
C24 C25 1.381(6) . ?
C24 H24 0.9300 . ?
C26 H26A 0.9600 . ?
C26 H26B 0.9600 . ?
C26 H26C 0.9600 . ?
N30 C35 1.349(6) . ?
N30 C31 1.350(6) . ?
C31 C32 1.381(7) . ?
C31 H31 0.9300 . ?
C32 C33 1.391(6) . ?
C32 H32 0.9300 . ?
C33 C34 1.383(6) . ?
C33 C36 1.503(6) . ?
C34 C35 1.397(6) . ?
C34 H34 0.9300 . ?
C35 C45 1.483(6) . ?
C36 O70 1.445(5) . ?
C36 H36A 0.9700 . ?
C36 H36B 0.9700 . ?
N40 C41 1.342(6) . ?
N40 C45 1.347(6) . ?
C41 C42 1.370(7) . ?
C41 H41 0.9300 . ?
C42 C43 1.393(7) . ?
C42 H42 0.9300 . ?
C43 C44 1.395(7) . ?
C43 C46 1.507(7) . ?
C44 C45 1.377(6) . ?
C44 H44 0.9300 . ?
C46 H46A 0.9600 . ?
C46 H46B 0.9600 . ?
C46 H46C 0.9600 . ?
O50 C51 1.389(5) . ?
C51 C52 1.397(6) . ?
C51 C56 1.400(6) . ?
C52 C53 1.390(6) . ?
C52 C117 1.524(6) . ?
C53 C54 1.402(6) . ?
C53 H53 0.9300 . ?
C54 C55 1.395(6) . ?
C54 C58 1.526(7) . ?
C55 C56 1.394(7) . ?
C55 H55 0.9300 . ?
C56 C57 1.516(6) . ?
C57 C92 1.526(6) . ?
C57 H57A 0.9700 . ?
C57 H57B 0.9700 . ?
C58 C59 1.532(6) . ?
C58 C60 1.535(6) . ?
C58 C61 1.537(7) . ?
C59 H59A 0.9600 . ?
C59 H59B 0.9600 . ?
C59 H59C 0.9600 . ?
C60 H60A 0.9600 . ?
C60 H60B 0.9600 . ?
C60 H60C 0.9600 . ?
C61 H61A 0.9600 . ?
C61 H61B 0.9600 . ?
C61 H61C 0.9600 . ?
O70 C71 1.404(5) . ?
C71 C76 1.389(6) . ?
C71 C72 1.399(6) . ?
C72 C73 1.387(6) . ?
C72 C97 1.523(6) . ?
C73 C74 1.394(6) . ?
C73 H73 0.9300 . ?
C74 C75 1.394(6) . ?
C74 C78 1.531(7) . ?
C75 C76 1.384(6) . ?
C75 H75 0.9300 . ?
C76 C77 1.532(6) . ?
C77 C112 1.523(6) . ?
C77 H77A 0.9700 . ?
C77 H77B 0.9700 . ?
C78 C79 1.527(7) . ?
C78 C81 1.531(7) . ?
C78 C80 1.534(7) . ?
C79 H79A 0.9600 . ?
C79 H79B 0.9600 . ?
C79 H79C 0.9600 . ?
C80 H80A 0.9600 . ?
C80 H80B 0.9600 . ?
C80 H80C 0.9600 . ?
C81 H81A 0.9600 . ?
C81 H81B 0.9600 . ?
C81 H81C 0.9600 . ?
O90 C91 1.369(5) . ?
C91 C92 1.387(6) . ?
C91 C96 1.411(6) . ?
C92 C93 1.399(6) . ?
C93 C94 1.395(6) . ?
C93 H93 0.9300 . ?
C94 C95 1.395(6) . ?
C94 C98 1.532(6) . ?
C95 C96 1.377(7) . ?
C95 H95 0.9300 . ?
C96 C97 1.520(6) . ?
C97 H97A 0.9700 . ?
C97 H97B 0.9700 . ?
C98 C100 1.525(7) . ?
C98 C99 1.536(7) . ?
C98 C101 1.542(7) . ?
C99 H99A 0.9600 . ?
C99 H99B 0.9600 . ?
C99 H99C 0.9600 . ?
C100 H10A 0.9600 . ?
C100 H10B 0.9600 . ?
C100 H10C 0.9600 . ?
C101 H10D 0.9600 . ?
C101 H10E 0.9600 . ?
C101 H10F 0.9600 . ?
O110 C111 1.363(6) . ?
C111 C112 1.402(6) . ?
C111 C116 1.409(6) . ?
C112 C113 1.385(6) . ?
C113 C114 1.393(6) . ?
C113 H113 0.9300 . ?
C114 C115 1.402(6) . ?
C114 C118 1.529(7) . ?
C115 C116 1.383(6) . ?
C115 H115 0.9300 . ?
C116 C117 1.520(6) . ?
C117 H11A 0.9700 . ?
C117 H11B 0.9700 . ?
C118 C121 1.527(7) . ?
C118 C119 1.530(6) . ?
C118 C120 1.540(7) . ?
C119 H11A 0.9600 . ?
C119 H11B 0.9600 . ?
C119 H11C 0.9600 . ?
C120 H12A 0.9600 . ?
C120 H12B 0.9600 . ?
C120 H12C 0.9600 . ?
C121 H12D 0.9600 . ?
C121 H12E 0.9600 . ?
C121 H12F 0.9600 . ?
Br3B O240 2.170(18) . ?
O210 C211 1.401(7) . ?
C211 H21A 0.9600 . ?
C211 H21B 0.9600 . ?
C211 H21C 0.9600 . ?
O220 C221 1.422(6) . ?
O220 H220 0.8200 . ?
C221 H22A 0.9600 . ?
C221 H22B 0.9600 . ?
C221 H22C 0.9600 . ?
O230 C231 1.411(8) . ?
O230 H230 0.8200 . ?
C231 H23A 0.9600 . ?
C231 H23B 0.9600 . ?
C231 H23C 0.9600 . ?
O240 C241 1.451(8) . ?
C241 H24A 0.9600 . ?
C241 H24B 0.9600 . ?
C241 H24C 0.9600 . ?
O250 C251 1.431(8) . ?
O250 H250 0.8200 . ?
C251 H25A 0.9600 . ?
C251 H25B 0.9600 . ?
C251 H25C 0.9600 . ?
O260 C261 1.395(8) . ?
O260 H260 0.8200 . ?
C261 H26D 0.9600 . ?
C261 H26E 0.9600 . ?
C261 H26F 0.9600 . ?
O270 C271 1.432(9) . ?
O270 H270 0.8200 . ?
C271 H27A 0.9600 . ?
C271 H27B 0.9600 . ?
C271 H27C 0.9600 . ?
O280 C281 1.416(8) . ?
O280 H280 0.8200 . ?
C281 H28A 0.9600 . ?
C281 H28B 0.9600 . ?
C281 H28C 0.9600 . ?
O290 C291 1.426(7) . ?
O290 H290 0.8200 . ?
C291 H29A 0.9600 . ?
C291 H29B 0.9600 . ?
C291 H29C 0.9600 . ?
